data_4069961
loop_
_publ_author_name
'Sit, Mei-Mei'
'Chan, Hoi-Shan'
'Xie, Zuowei'

_publ_section_title
;
 Metallacarboranes Incorporating anarachno-\h6-C2B9Ligand
;
_journal_issue 20
_journal_name_full Organometallics
_journal_page_first 5998
_journal_paper_doi 10.1021/om900537j
_journal_volume 28
_journal_year 2009
_chemical_formula_sum 'C92 H100 B18 Hf2 N2 P4'
_chemical_formula_weight 1909.18
_chemical_name_systematic
; 
 ? 
;
_space_group_IT_number 29
_symmetry_cell_setting orthorhombic
_symmetry_space_group_name_Hall 'P 2c -2ac'
_symmetry_space_group_name_H-M 'P c a 21'
_atom_sites_solution_hydrogens geom
_atom_sites_solution_primary direct
_atom_sites_solution_secondary difmap
_audit_creation_method SHELXL-97
_cell_angle_alpha 90.00
_cell_angle_beta 90.00
_cell_angle_gamma 90.00
_cell_formula_units_Z 4
_cell_length_a 17.0654(7)
_cell_length_b 17.9880(7)
_cell_length_c 28.0172(12)
_cell_measurement_temperature 123(2)
_cell_volume 8600.5(6)
_computing_cell_refinement 'BRUKER KAPPA APEXII DUO DIFFRACTOMETER'
_computing_data_collection 'BRUKER KAPPA APEXII DUO DIFFRACTOMETER'
_computing_data_reduction 'BRUKER KAPPA APEXII DUO DIFFRACTOMETER'
_computing_molecular_graphics 'SIEMENS SHELXTL'
_computing_publication_material 'SIEMENS SHELXTL'
_computing_structure_refinement 'SHELXL-97 (Sheldrick, 2008)'
_computing_structure_solution 'SHELXS-97 (Sheldrick, 2008)'
_diffrn_ambient_temperature 123(2)
_diffrn_measured_fraction_theta_full 0.991
_diffrn_measured_fraction_theta_max 0.991
_diffrn_measurement_device_type 'BRUKER KAPPA APEXII DUO DIFFRACTOMETER'
_diffrn_measurement_method 'OMEGA SCAN'
_diffrn_radiation_monochromator graphite
_diffrn_radiation_source 'fine-focus sealed tube'
_diffrn_radiation_type MoK\a
_diffrn_radiation_wavelength 0.71073
_diffrn_reflns_av_R_equivalents 0.0764
_diffrn_reflns_av_sigmaI/netI 0.0493
_diffrn_reflns_limit_h_max 17
_diffrn_reflns_limit_h_min -22
_diffrn_reflns_limit_k_max 23
_diffrn_reflns_limit_k_min -23
_diffrn_reflns_limit_l_max 36
_diffrn_reflns_limit_l_min -37
_diffrn_reflns_number 148582
_diffrn_reflns_theta_full 28.27
_diffrn_reflns_theta_max 28.27
_diffrn_reflns_theta_min 1.13
_exptl_absorpt_coefficient_mu 2.536
_exptl_absorpt_correction_T_max 1.0000
_exptl_absorpt_correction_T_min 0.753077
_exptl_absorpt_correction_type multi-scan
_exptl_absorpt_process_details 'Sheldrick SADABS, 1996'
_exptl_crystal_colour yellow
_exptl_crystal_density_diffrn 1.474
_exptl_crystal_density_method 'not measured'
_exptl_crystal_description block
_exptl_crystal_F_000 3840
_exptl_crystal_size_max 0.40
_exptl_crystal_size_mid 0.30
_exptl_crystal_size_min 0.20
_refine_diff_density_max 2.030
_refine_diff_density_min -2.016
_refine_diff_density_rms 0.108
_refine_ls_extinction_method none
_refine_ls_goodness_of_fit_ref 1.005
_refine_ls_hydrogen_treatment riding
_refine_ls_matrix_type full
_refine_ls_number_parameters 1059
_refine_ls_number_reflns 20988
_refine_ls_number_restraints 1
_refine_ls_restrained_S_all 1.005
_refine_ls_R_factor_all 0.0515
_refine_ls_R_factor_gt 0.0360
_refine_ls_shift/su_max 0.001
_refine_ls_shift/su_mean 0.000
_refine_ls_structure_factor_coef Fsqd
_refine_ls_weighting_details 'calc w=1/[\s^2^(Fo^2^)+(0.0257P)^2^+14.5589P] where P=(Fo^2^+2Fc^2^)/3'
_refine_ls_weighting_scheme calc
_refine_ls_wR_factor_gt 0.0679
_refine_ls_wR_factor_ref 0.0735
_reflns_number_gt 17610
_reflns_number_total 20988
_reflns_threshold_expression >2sigma(I)
_cod_data_source_file om900537j_si_001.cif
_cod_data_source_block 5
_cod_depositor_comments
;
The following automatic conversions were performed:

'_symmetry_cell_setting' value 'Orthorhombic' changed to
'orthorhombic' according to
/home/saulius/struct/CIF-dictionaries/cif_core.dic dictionary named
'cif_core.dic' version 2.4.2 from
2011-04-26.

'_exptl_absorpt_correction_type' value 'Multi-scan'
changed to 'multi-scan' according to
/home/saulius/struct/CIF-dictionaries/cif_core.dic dictionary named
'cif_core.dic' version 2.4.2 from 2011-04-26.

Automatic conversion script
Id: cif_fix_values 1715 2011-07-08 13:25:40Z adriana 
;
_cod_original_sg_symbol_H-M Pca2(1)
_cod_database_code 4069961

loop_
_symmetry_equiv_pos_as_xyz
'x, y, z'
'-x, -y, z+1/2'
'x+1/2, -y, z'
'-x+1/2, y, z+1/2'

loop_
_atom_site_label
_atom_site_type_symbol
_atom_site_fract_x
_atom_site_fract_y
_atom_site_fract_z
_atom_site_U_iso_or_equiv
_atom_site_adp_type
_atom_site_occupancy
_atom_site_symmetry_multiplicity
_atom_site_calc_flag
_atom_site_refinement_flags
N2 N 0.3659(2) 0.1936(3) 0.64764(19) 0.0243(11) Uani 1 1 d .
N1 N 0.1154(2) 0.3124(3) 0.3570(2) 0.0243(11) Uani 1 1 d .
Hf1 Hf 0.631132(11) 0.199498(10) 0.190929(6) 0.01643(4) Uani 1 1 d .
Hf2 Hf 0.614780(11) 0.294892(11) 0.309522(6) 0.01764(5) Uani 1 1 d .
P1 P 0.20703(7) 0.31020(7) 0.35826(5) 0.0162(3) Uani 1 1 d .
P2 P 0.03254(8) 0.31566(7) 0.38190(5) 0.0176(3) Uani 1 1 d .
P3 P 0.45765(8) 0.19198(7) 0.64338(5) 0.0194(3) Uani 1 1 d .
P4 P 0.28267(8) 0.18896(7) 0.62411(5) 0.0174(3) Uani 1 1 d .
C1 C 0.6625(3) 0.2656(3) 0.1246(2) 0.0249(12) Uani 1 1 d .
C3 C 0.5234(3) 0.2659(3) 0.17644(18) 0.0200(11) Uani 1 1 d .
H3 H 0.4722 0.2270 0.1772 0.024 Uiso 1 1 calc R
C11 C 0.6888(3) 0.2042(3) 0.08878(19) 0.0249(11) Uani 1 1 d .
C12 C 0.7766(3) 0.2086(3) 0.0780(2) 0.0303(12) Uani 1 1 d .
H12A H 0.8062 0.2063 0.1079 0.045 Uiso 1 1 calc R
H12B H 0.7881 0.2555 0.0617 0.045 Uiso 1 1 calc R
H12C H 0.7917 0.1669 0.0575 0.045 Uiso 1 1 calc R
C13 C 0.6435(4) 0.2072(3) 0.0414(2) 0.0312(14) Uani 1 1 d .
H13A H 0.5871 0.2045 0.0478 0.047 Uiso 1 1 calc R
H13B H 0.6591 0.1651 0.0213 0.047 Uiso 1 1 calc R
H13C H 0.6555 0.2539 0.0249 0.047 Uiso 1 1 calc R
C14 C 0.6679(4) 0.1346(3) 0.1177(2) 0.0266(13) Uani 1 1 d .
C15 C 0.5905(3) 0.1111(3) 0.1273(2) 0.0297(13) Uani 1 1 d .
H15A H 0.5445 0.1173 0.1055 0.036 Uiso 1 1 calc R
C16 C 0.5931(3) 0.0649(3) 0.1681(2) 0.0281(13) Uani 1 1 d .
H16A H 0.5479 0.0364 0.1815 0.034 Uiso 1 1 calc R
C17 C 0.6696(3) 0.0597(3) 0.18339(17) 0.0210(10) Uani 1 1 d .
H17A H 0.6888 0.0274 0.2100 0.025 Uiso 1 1 calc R
C18 C 0.7174(3) 0.1024(3) 0.1525(2) 0.0285(13) Uani 1 1 d .
H18A H 0.7760 0.1025 0.1520 0.034 Uiso 1 1 calc R
C21 C 0.6580(3) 0.2357(3) 0.3761(2) 0.0245(12) Uani 1 1 d .
C23 C 0.5264(3) 0.2047(3) 0.32099(19) 0.0222(12) Uani 1 1 d .
H23 H 0.4673 0.2314 0.3187 0.027 Uiso 1 1 calc R
C31 C 0.6664(3) 0.2999(3) 0.4130(2) 0.0298(12) Uani 1 1 d .
C32 C 0.7520(4) 0.3149(3) 0.4255(2) 0.0396(15) Uani 1 1 d .
H32A H 0.7550 0.3556 0.4487 0.059 Uiso 1 1 calc R
H32B H 0.7807 0.3287 0.3965 0.059 Uiso 1 1 calc R
H32C H 0.7753 0.2700 0.4393 0.059 Uiso 1 1 calc R
C33 C 0.6213(4) 0.2878(4) 0.4598(2) 0.0336(15) Uani 1 1 d .
H33A H 0.6297 0.3303 0.4811 0.050 Uiso 1 1 calc R
H33B H 0.6401 0.2423 0.4754 0.050 Uiso 1 1 calc R
H33C H 0.5652 0.2829 0.4529 0.050 Uiso 1 1 calc R
C34 C 0.6286(3) 0.3636(3) 0.3838(2) 0.0266(12) Uani 1 1 d .
C35 C 0.5509(4) 0.3698(3) 0.3722(2) 0.0342(14) Uani 1 1 d .
H35A H 0.5066 0.3524 0.3927 0.041 Uiso 1 1 calc R
C36 C 0.5432(3) 0.4152(3) 0.3329(2) 0.0303(14) Uani 1 1 d .
H36A H 0.4924 0.4326 0.3192 0.036 Uiso 1 1 calc R
C37 C 0.6178(3) 0.4380(3) 0.3178(2) 0.0330(13) Uiso 1 1 d .
H37A H 0.6302 0.4750 0.2923 0.040 Uiso 1 1 calc R
C38 C 0.6717(3) 0.4048(3) 0.3507(2) 0.0295(13) Uani 1 1 d .
H38A H 0.7288 0.4166 0.3531 0.035 Uiso 1 1 calc R
C41 C 0.2450(3) 0.2175(3) 0.36188(19) 0.0197(11) Uani 1 1 d .
C42 C 0.1997(4) 0.1591(3) 0.3448(2) 0.0297(13) Uani 1 1 d .
H42A H 0.1486 0.1682 0.3328 0.036 Uiso 1 1 calc R
C43 C 0.2298(4) 0.0870(3) 0.3453(2) 0.0361(15) Uani 1 1 d .
H43A H 0.1991 0.0470 0.3333 0.043 Uiso 1 1 calc R
C44 C 0.3035(4) 0.0735(3) 0.3630(2) 0.0296(13) Uani 1 1 d .
H44A H 0.3228 0.0240 0.3638 0.035 Uiso 1 1 calc R
C45 C 0.3495(3) 0.1301(3) 0.3796(2) 0.0272(13) Uani 1 1 d .
H45A H 0.4007 0.1202 0.3912 0.033 Uiso 1 1 calc R
C46 C 0.3203(3) 0.2027(3) 0.37913(18) 0.0206(10) Uani 1 1 d .
H46A H 0.3519 0.2424 0.3906 0.025 Uiso 1 1 calc R
C47 C 0.2431(3) 0.3490(2) 0.30315(18) 0.0164(10) Uani 1 1 d .
C48 C 0.3231(3) 0.3465(3) 0.29293(19) 0.0217(12) Uani 1 1 d .
H48A H 0.3587 0.3240 0.3147 0.026 Uiso 1 1 calc R
C49 C 0.3499(3) 0.3773(3) 0.2507(2) 0.0222(12) Uani 1 1 d .
H49A H 0.4042 0.3755 0.2432 0.027 Uiso 1 1 calc R
C50 C 0.2983(3) 0.4106(3) 0.2192(2) 0.0274(13) Uani 1 1 d .
H50A H 0.3172 0.4319 0.1904 0.033 Uiso 1 1 calc R
C51 C 0.2185(3) 0.4131(3) 0.2298(2) 0.0256(12) Uani 1 1 d .
H51A H 0.1830 0.4354 0.2080 0.031 Uiso 1 1 calc R
C52 C 0.1912(3) 0.3833(3) 0.2718(2) 0.0217(11) Uani 1 1 d .
H52A H 0.1371 0.3862 0.2795 0.026 Uiso 1 1 calc R
C53 C 0.2531(3) 0.3603(3) 0.40605(19) 0.0195(11) Uani 1 1 d .
C54 C 0.2597(4) 0.3286(3) 0.4500(2) 0.0372(16) Uani 1 1 d .
H54A H 0.2414 0.2793 0.4549 0.045 Uiso 1 1 calc R
C55 C 0.2928(5) 0.3674(4) 0.4874(2) 0.0504(19) Uani 1 1 d .
H55A H 0.2972 0.3445 0.5179 0.060 Uiso 1 1 calc R
C56 C 0.3194(4) 0.4387(4) 0.4810(2) 0.0441(17) Uani 1 1 d .
H56A H 0.3432 0.4646 0.5067 0.053 Uiso 1 1 calc R
C57 C 0.3116(4) 0.4720(3) 0.4379(2) 0.0366(15) Uani 1 1 d .
H57A H 0.3291 0.5217 0.4335 0.044 Uiso 1 1 calc R
C58 C 0.2781(3) 0.4337(3) 0.4002(2) 0.0289(13) Uani 1 1 d .
H58A H 0.2722 0.4574 0.3701 0.035 Uiso 1 1 calc R
C59 C 0.0031(3) 0.2256(3) 0.4035(2) 0.0224(11) Uani 1 1 d .
C60 C -0.0706(3) 0.1954(3) 0.3958(2) 0.0268(13) Uani 1 1 d .
H60A H -0.1082 0.2224 0.3777 0.032 Uiso 1 1 calc R
C61 C -0.0897(3) 0.1263(3) 0.4142(2) 0.0321(15) Uani 1 1 d .
H61A H -0.1405 0.1065 0.4088 0.039 Uiso 1 1 calc R
C62 C -0.0370(4) 0.0867(3) 0.4397(3) 0.0442(17) Uani 1 1 d .
H62A H -0.0502 0.0385 0.4511 0.053 Uiso 1 1 calc R
C63 C 0.0364(4) 0.1165(4) 0.4493(3) 0.064(3) Uani 1 1 d .
H63A H 0.0732 0.0896 0.4679 0.077 Uiso 1 1 calc R
C64 C 0.0553(3) 0.1856(3) 0.4315(3) 0.0480(19) Uani 1 1 d .
H64A H 0.1052 0.2063 0.4385 0.058 Uiso 1 1 calc R
C65 C 0.0269(3) 0.3784(3) 0.43204(19) 0.0172(10) Uani 1 1 d .
C66 C -0.0226(4) 0.3630(3) 0.4701(2) 0.0302(13) Uani 1 1 d .
H66A H -0.0512 0.3177 0.4708 0.036 Uiso 1 1 calc R
C67 C -0.0301(4) 0.4133(3) 0.5068(2) 0.0358(15) Uani 1 1 d .
H67A H -0.0655 0.4032 0.5322 0.043 Uiso 1 1 calc R
C68 C 0.0120(4) 0.4767(4) 0.5073(2) 0.0355(15) Uani 1 1 d .
H68A H 0.0069 0.5107 0.5330 0.043 Uiso 1 1 calc R
C69 C 0.0636(5) 0.4925(3) 0.4694(3) 0.0350(17) Uani 1 1 d .
H69A H 0.0939 0.5368 0.4699 0.042 Uiso 1 1 calc R
C70 C 0.0702(3) 0.4440(3) 0.4319(2) 0.0269(12) Uani 1 1 d .
H70A H 0.1042 0.4551 0.4060 0.032 Uiso 1 1 calc R
C71 C -0.0375(3) 0.3472(3) 0.33885(19) 0.0196(11) Uani 1 1 d .
C72 C -0.0557(3) 0.3034(3) 0.29946(19) 0.0265(12) Uani 1 1 d .
H72A H -0.0319 0.2560 0.2959 0.032 Uiso 1 1 calc R
C73 C -0.1082(4) 0.3283(3) 0.2655(2) 0.0317(13) Uani 1 1 d .
H73A H -0.1219 0.2968 0.2396 0.038 Uiso 1 1 calc R
C74 C -0.1407(3) 0.3977(3) 0.2688(2) 0.0292(13) Uani 1 1 d .
H74A H -0.1757 0.4149 0.2448 0.035 Uiso 1 1 calc R
C75 C -0.1222(3) 0.4428(3) 0.3072(2) 0.0276(11) Uani 1 1 d .
H75A H -0.1442 0.4912 0.3095 0.033 Uiso 1 1 calc R
C76 C -0.0716(3) 0.4175(3) 0.3424(2) 0.0232(11) Uani 1 1 d .
H76A H -0.0600 0.4482 0.3690 0.028 Uiso 1 1 calc R
B2 B 0.5692(4) 0.2943(4) 0.1254(2) 0.0271(14) Uani 1 1 d .
H2 H 0.5376 0.2570 0.0999 0.032 Uiso 1 1 calc R
B4 B 0.5587(4) 0.3146(3) 0.2203(2) 0.0184(12) Uani 1 1 d .
H4 H 0.5305 0.3116 0.2563 0.022 Uiso 1 1 calc R
B5 B 0.6613(4) 0.3291(3) 0.2187(2) 0.0213(13) Uani 1 1 d .
H5 H 0.6914 0.3291 0.2542 0.026 Uiso 1 1 calc R
B6 B 0.7187(3) 0.2993(3) 0.1692(2) 0.0188(12) Uani 1 1 d .
H6 H 0.7811 0.2837 0.1765 0.023 Uiso 1 1 calc R
B7 B 0.6790(4) 0.3497(4) 0.1167(2) 0.0275(14) Uani 1 1 d .
H7 H 0.7122 0.3704 0.0848 0.033 Uiso 1 1 calc R
B8 B 0.5964(4) 0.4008(3) 0.1376(2) 0.0248(13) Uani 1 1 d .
H8 H 0.5804 0.4485 0.1139 0.030 Uiso 1 1 calc R
B9 B 0.5196(4) 0.3578(4) 0.1682(2) 0.0248(14) Uani 1 1 d .
H9 H 0.4611 0.3849 0.1629 0.030 Uiso 1 1 calc R
B10 B 0.5936(4) 0.4017(3) 0.2009(2) 0.0269(14) Uani 1 1 d .
H10 H 0.5813 0.4528 0.2225 0.032 Uiso 1 1 calc R
B11 B 0.6846(4) 0.3954(4) 0.1716(2) 0.0271(14) Uani 1 1 d .
H11 H 0.7271 0.4424 0.1757 0.033 Uiso 1 1 calc R
B22 B 0.5740(4) 0.1862(4) 0.3739(2) 0.0270(14) Uani 1 1 d .
H22 H 0.5330 0.2147 0.3992 0.032 Uiso 1 1 calc R
B24 B 0.5745(4) 0.1663(3) 0.2777(2) 0.0223(13) Uani 1 1 d .
H24 H 0.5489 0.1634 0.2410 0.027 Uiso 1 1 calc R
B25 B 0.6776(4) 0.1749(4) 0.2824(2) 0.0228(14) Uani 1 1 d .
H25 H 0.7092 0.1827 0.2477 0.027 Uiso 1 1 calc R
B26 B 0.7221(3) 0.2137(4) 0.3341(2) 0.0248(14) Uani 1 1 d .
H26 H 0.7802 0.2414 0.3288 0.030 Uiso 1 1 calc R
B27 B 0.6932(4) 0.1569(4) 0.3851(2) 0.0276(14) Uani 1 1 d .
H27 H 0.7285 0.1436 0.4177 0.033 Uiso 1 1 calc R
B28 B 0.6255(4) 0.0908(4) 0.3617(2) 0.0270(14) Uani 1 1 d .
H28 H 0.6190 0.0408 0.3852 0.032 Uiso 1 1 calc R
B29 B 0.5428(4) 0.1148(3) 0.3296(2) 0.0259(14) Uani 1 1 d .
H29 H 0.4918 0.0760 0.3334 0.031 Uiso 1 1 calc R
B30 B 0.6292(4) 0.0888(3) 0.2989(2) 0.0266(15) Uani 1 1 d .
H30 H 0.6323 0.0364 0.2774 0.032 Uiso 1 1 calc R
B31 B 0.7115(4) 0.1147(3) 0.3300(2) 0.0256(14) Uani 1 1 d .
H31 H 0.7641 0.0778 0.3267 0.031 Uiso 1 1 calc R
C77 C 0.4926(3) 0.1434(3) 0.5913(2) 0.0241(12) Uani 1 1 d .
C78 C 0.4685(4) 0.1698(4) 0.5467(2) 0.0363(14) Uani 1 1 d .
H78A H 0.4338 0.2109 0.5448 0.044 Uiso 1 1 calc R
C79 C 0.4950(4) 0.1362(4) 0.5054(2) 0.0454(17) Uani 1 1 d .
H79A H 0.4780 0.1533 0.4750 0.054 Uiso 1 1 calc R
C80 C 0.5465(5) 0.0774(4) 0.5089(3) 0.055(2) Uani 1 1 d .
H80A H 0.5668 0.0555 0.4806 0.066 Uiso 1 1 calc R
C81 C 0.5686(5) 0.0504(4) 0.5515(3) 0.054(2) Uani 1 1 d .
H81A H 0.6024 0.0086 0.5529 0.065 Uiso 1 1 calc R
C82 C 0.5421(4) 0.0835(3) 0.5937(2) 0.0357(15) Uani 1 1 d .
H82A H 0.5583 0.0646 0.6238 0.043 Uiso 1 1 calc R
C83 C 0.4973(3) 0.1502(2) 0.6956(2) 0.0187(10) Uani 1 1 d .
C84 C 0.4496(3) 0.1147(3) 0.7289(2) 0.0265(12) Uani 1 1 d .
H84A H 0.3949 0.1107 0.7232 0.032 Uiso 1 1 calc R
C85 C 0.4815(4) 0.0850(3) 0.7703(2) 0.0304(13) Uani 1 1 d .
H85A H 0.4486 0.0606 0.7927 0.036 Uiso 1 1 calc R
C86 C 0.5606(3) 0.0909(3) 0.7791(2) 0.0272(13) Uani 1 1 d .
H86A H 0.5821 0.0703 0.8075 0.033 Uiso 1 1 calc R
C87 C 0.6087(4) 0.1268(3) 0.7468(2) 0.0305(14) Uani 1 1 d .
H87A H 0.6633 0.1306 0.7529 0.037 Uiso 1 1 calc R
C88 C 0.5780(3) 0.1569(3) 0.7060(2) 0.0230(12) Uani 1 1 d .
H88A H 0.6113 0.1827 0.6845 0.028 Uiso 1 1 calc R
C89 C 0.4985(3) 0.2849(3) 0.6410(2) 0.0223(11) Uani 1 1 d .
C90 C 0.5525(3) 0.3075(3) 0.6072(2) 0.0340(15) Uani 1 1 d .
H90A H 0.5701 0.2737 0.5834 0.041 Uiso 1 1 calc R
C91 C 0.5808(4) 0.3792(3) 0.6083(3) 0.0434(18) Uani 1 1 d .
H91A H 0.6191 0.3941 0.5857 0.052 Uiso 1 1 calc R
C92 C 0.5546(4) 0.4291(3) 0.6413(3) 0.0415(17) Uani 1 1 d .
H92A H 0.5737 0.4787 0.6410 0.050 Uiso 1 1 calc R
C93 C 0.5001(4) 0.4077(3) 0.6755(2) 0.0397(17) Uani 1 1 d .
H93A H 0.4816 0.4423 0.6984 0.048 Uiso 1 1 calc R
C94 C 0.4735(3) 0.3358(3) 0.6755(2) 0.0328(14) Uani 1 1 d .
H94A H 0.4375 0.3203 0.6993 0.039 Uiso 1 1 calc R
C95 C 0.2466(3) 0.2803(3) 0.60911(19) 0.0240(12) Uani 1 1 d .
C96 C 0.2971(4) 0.3417(3) 0.61170(19) 0.0287(12) Uani 1 1 d .
H96A H 0.3503 0.3350 0.6208 0.034 Uiso 1 1 calc R
C97 C 0.2691(4) 0.4124(3) 0.6010(2) 0.0380(15) Uani 1 1 d .
H97A H 0.3028 0.4543 0.6032 0.046 Uiso 1 1 calc R
C98 C 0.1917(4) 0.4214(4) 0.5869(2) 0.0455(18) Uani 1 1 d .
H98A H 0.1728 0.4696 0.5792 0.055 Uiso 1 1 calc R
C99 C 0.1417(4) 0.3606(4) 0.5841(2) 0.0414(17) Uani 1 1 d .
H99A H 0.0891 0.3674 0.5739 0.050 Uiso 1 1 calc R
C100 C 0.1678(3) 0.2905(3) 0.5959(2) 0.0324(14) Uani 1 1 d .
H10A H 0.1329 0.2494 0.5951 0.039 Uiso 1 1 calc R
C101 C 0.2156(3) 0.1513(3) 0.66701(19) 0.0181(10) Uani 1 1 d .
C102 C 0.2067(4) 0.1881(3) 0.7102(2) 0.0307(13) Uani 1 1 d .
H10B H 0.2345 0.2331 0.7158 0.037 Uiso 1 1 calc R
C103 C 0.1579(4) 0.1602(3) 0.7452(2) 0.0316(14) Uani 1 1 d .
H10C H 0.1522 0.1861 0.7746 0.038 Uiso 1 1 calc R
C104 C 0.1178(3) 0.0956(3) 0.7378(2) 0.0292(13) Uani 1 1 d .
H10D H 0.0848 0.0762 0.7621 0.035 Uiso 1 1 calc R
C105 C 0.1252(3) 0.0587(3) 0.6952(2) 0.0339(12) Uani 1 1 d .
H10E H 0.0972 0.0138 0.6901 0.041 Uiso 1 1 calc R
C106 C 0.1731(3) 0.0864(3) 0.6597(2) 0.0291(13) Uani 1 1 d .
H10F H 0.1769 0.0610 0.6301 0.035 Uiso 1 1 calc R
C107 C 0.2801(3) 0.1305(3) 0.5723(2) 0.0203(11) Uani 1 1 d .
C108 C 0.3115(3) 0.0590(3) 0.5749(2) 0.0271(12) Uani 1 1 d .
H10G H 0.3337 0.0418 0.6040 0.033 Uiso 1 1 calc R
C109 C 0.3105(4) 0.0127(3) 0.5353(2) 0.0299(15) Uani 1 1 d .
H10H H 0.3329 -0.0355 0.5376 0.036 Uiso 1 1 calc R
C110 C 0.2779(4) 0.0351(3) 0.4930(2) 0.0305(13) Uani 1 1 d .
H11A H 0.2771 0.0026 0.4663 0.037 Uiso 1 1 calc R
C111 C 0.2461(3) 0.1062(3) 0.48962(19) 0.0269(12) Uani 1 1 d .
H11B H 0.2241 0.1226 0.4603 0.032 Uiso 1 1 calc R
C112 C 0.2463(3) 0.1534(3) 0.5292(2) 0.0235(12) Uani 1 1 d .
H11C H 0.2234 0.2014 0.5269 0.028 Uiso 1 1 calc R

loop_
_atom_site_aniso_label
_atom_site_aniso_U_11
_atom_site_aniso_U_22
_atom_site_aniso_U_33
_atom_site_aniso_U_23
_atom_site_aniso_U_13
_atom_site_aniso_U_12
N2 0.022(2) 0.027(2) 0.025(3) 0.001(2) 0.0002(18) -0.0028(19)
N1 0.016(2) 0.023(2) 0.033(3) 0.003(2) 0.0058(19) -0.0016(17)
Hf1 0.01986(8) 0.01698(9) 0.01244(9) -0.00028(11) 0.00122(8) 0.00334(8)
Hf2 0.02003(8) 0.01977(9) 0.01310(10) -0.00054(11) -0.00116(8) 0.00605(8)
P1 0.0163(6) 0.0136(6) 0.0187(7) 0.0005(5) 0.0012(5) 0.0004(5)
P2 0.0152(6) 0.0148(6) 0.0228(7) 0.0034(5) 0.0010(5) 0.0009(5)
P3 0.0174(6) 0.0182(7) 0.0225(7) -0.0009(6) 0.0006(5) -0.0015(5)
P4 0.0176(6) 0.0178(6) 0.0167(7) 0.0015(5) -0.0005(5) 0.0004(5)
C1 0.022(3) 0.037(3) 0.016(3) 0.002(2) 0.002(2) 0.005(2)
C3 0.021(3) 0.019(3) 0.020(3) -0.002(2) -0.0007(19) 0.003(2)
C11 0.031(3) 0.028(3) 0.016(3) -0.004(2) 0.003(2) 0.003(2)
C12 0.033(3) 0.033(3) 0.025(3) 0.000(2) 0.007(2) 0.004(2)
C13 0.050(4) 0.029(3) 0.015(3) -0.002(2) 0.000(2) 0.012(3)
C14 0.046(4) 0.018(3) 0.015(3) -0.005(2) 0.010(2) 0.003(2)
C15 0.033(3) 0.025(3) 0.031(3) -0.014(3) -0.003(3) 0.004(2)
C16 0.029(3) 0.022(3) 0.033(3) -0.017(2) 0.007(2) -0.004(2)
C17 0.037(3) 0.017(2) 0.009(3) -0.0033(18) -0.001(2) 0.004(2)
C18 0.028(3) 0.024(3) 0.033(3) -0.014(2) 0.010(3) 0.002(2)
C21 0.036(3) 0.018(3) 0.019(3) -0.002(2) -0.004(2) -0.010(2)
C23 0.023(2) 0.022(3) 0.022(3) 0.001(2) 0.0051(19) 0.003(2)
C31 0.037(3) 0.028(3) 0.024(3) -0.004(3) -0.001(2) -0.002(3)
C32 0.043(4) 0.039(4) 0.037(4) -0.003(3) -0.014(3) -0.004(3)
C33 0.049(4) 0.039(4) 0.013(3) 0.000(3) -0.002(2) -0.005(3)
C34 0.044(4) 0.020(3) 0.015(3) -0.005(2) 0.007(2) 0.000(2)
C35 0.046(4) 0.028(3) 0.029(3) -0.008(3) 0.008(3) 0.006(3)
C36 0.034(3) 0.023(3) 0.033(3) -0.015(2) -0.010(3) 0.014(2)
C38 0.028(3) 0.022(3) 0.038(3) -0.006(2) -0.006(3) -0.005(2)
C41 0.025(3) 0.015(2) 0.019(3) 0.003(2) 0.005(2) 0.001(2)
C42 0.030(3) 0.019(3) 0.040(4) -0.002(2) -0.011(3) 0.003(2)
C43 0.045(4) 0.020(3) 0.043(4) -0.007(3) -0.012(3) -0.002(3)
C44 0.040(4) 0.020(3) 0.029(3) 0.005(2) 0.006(3) 0.012(2)
C45 0.029(3) 0.027(3) 0.026(3) 0.008(2) 0.007(2) 0.012(2)
C46 0.021(2) 0.024(3) 0.017(2) 0.004(2) 0.0055(19) 0.003(2)
C47 0.024(2) 0.012(2) 0.013(3) 0.002(2) 0.000(2) -0.0008(17)
C48 0.017(3) 0.022(3) 0.026(3) 0.001(2) -0.004(2) 0.003(2)
C49 0.021(3) 0.026(3) 0.020(3) -0.002(2) 0.004(2) 0.001(2)
C50 0.031(3) 0.028(3) 0.023(3) -0.001(2) -0.002(2) 0.000(2)
C51 0.027(3) 0.028(3) 0.022(3) 0.001(2) -0.002(2) 0.001(2)
C52 0.021(3) 0.019(3) 0.026(3) -0.004(2) -0.002(2) -0.002(2)
C53 0.017(2) 0.020(3) 0.022(3) -0.003(2) 0.004(2) 0.000(2)
C54 0.060(4) 0.026(3) 0.026(3) -0.003(2) 0.007(3) -0.008(3)
C55 0.092(6) 0.044(4) 0.015(3) -0.002(3) -0.003(3) -0.015(4)
C56 0.064(5) 0.044(4) 0.024(3) -0.009(3) -0.006(3) -0.019(3)
C57 0.045(4) 0.032(3) 0.034(3) -0.003(3) 0.008(3) -0.017(3)
C58 0.035(3) 0.022(3) 0.030(3) 0.001(2) -0.001(3) -0.006(2)
C59 0.018(3) 0.017(2) 0.033(3) 0.003(2) 0.002(2) -0.0013(19)
C60 0.025(3) 0.021(3) 0.034(3) 0.007(2) -0.006(2) 0.001(2)
C61 0.029(3) 0.019(3) 0.049(4) 0.012(3) -0.002(3) -0.010(2)
C62 0.039(4) 0.019(3) 0.074(5) 0.024(3) 0.004(3) -0.007(3)
C63 0.026(3) 0.050(4) 0.117(7) 0.055(5) -0.009(4) -0.004(3)
C64 0.023(3) 0.035(4) 0.086(5) 0.036(4) -0.004(3) -0.009(2)
C65 0.017(2) 0.014(2) 0.020(3) 0.003(2) -0.003(2) 0.0039(19)
C66 0.033(3) 0.030(3) 0.027(3) 0.003(2) 0.005(3) 0.003(3)
C67 0.051(4) 0.037(3) 0.020(3) 0.004(3) 0.006(3) 0.003(3)
C68 0.044(4) 0.041(4) 0.022(3) -0.006(3) -0.010(3) 0.006(3)
C69 0.041(4) 0.024(3) 0.041(4) -0.007(3) -0.005(3) -0.001(3)
C70 0.030(3) 0.022(3) 0.029(3) 0.006(2) -0.002(2) -0.003(2)
C71 0.018(3) 0.019(2) 0.022(3) 0.005(2) 0.001(2) -0.002(2)
C72 0.031(3) 0.021(3) 0.027(3) 0.001(2) -0.006(2) 0.006(2)
C73 0.044(4) 0.027(3) 0.024(3) 0.001(2) -0.009(3) 0.004(3)
C74 0.021(3) 0.030(3) 0.037(4) 0.012(3) -0.006(3) -0.001(2)
C75 0.027(3) 0.021(2) 0.035(3) 0.008(3) 0.002(3) 0.006(2)
C76 0.024(3) 0.019(3) 0.027(3) -0.001(2) 0.000(2) 0.001(2)
B2 0.025(3) 0.042(4) 0.015(3) 0.000(3) 0.002(2) -0.008(3)
B4 0.023(3) 0.016(3) 0.016(3) 0.001(2) -0.001(2) 0.007(2)
B5 0.034(4) 0.015(3) 0.015(3) -0.002(2) -0.002(3) 0.006(2)
B6 0.019(3) 0.021(3) 0.017(3) 0.000(2) 0.003(2) -0.004(2)
B7 0.029(3) 0.032(4) 0.022(3) 0.002(3) 0.002(3) 0.002(3)
B8 0.038(4) 0.018(3) 0.017(3) 0.004(2) -0.005(3) 0.013(3)
B9 0.026(3) 0.036(4) 0.013(3) 0.002(3) -0.002(2) 0.016(3)
B10 0.046(4) 0.019(3) 0.016(3) 0.001(2) -0.006(3) 0.011(3)
B11 0.036(4) 0.022(3) 0.023(3) 0.008(3) -0.005(3) -0.004(3)
B22 0.019(3) 0.036(4) 0.026(4) -0.007(3) 0.002(2) 0.000(3)
B24 0.024(3) 0.023(3) 0.019(3) 0.002(2) 0.006(3) 0.004(2)
B25 0.018(3) 0.030(3) 0.021(3) 0.000(3) 0.000(2) 0.006(3)
B26 0.015(3) 0.036(4) 0.023(3) 0.003(3) -0.004(2) 0.002(3)
B27 0.028(3) 0.028(3) 0.027(4) 0.010(3) -0.004(3) 0.003(3)
B28 0.039(4) 0.022(3) 0.020(3) 0.001(2) 0.005(3) 0.002(3)
B29 0.039(4) 0.020(3) 0.019(3) 0.004(2) 0.001(3) -0.008(3)
B30 0.037(4) 0.017(3) 0.026(4) 0.004(2) 0.007(2) 0.009(2)
B31 0.037(4) 0.018(3) 0.022(3) 0.004(2) 0.014(3) 0.006(3)
C77 0.023(3) 0.024(3) 0.025(3) -0.004(2) 0.004(2) -0.007(2)
C78 0.044(4) 0.042(4) 0.023(3) 0.007(3) 0.001(3) -0.009(3)
C79 0.057(4) 0.055(4) 0.024(3) 0.000(3) 0.008(3) -0.027(4)
C80 0.063(5) 0.060(5) 0.042(5) -0.023(4) 0.022(4) -0.019(4)
C81 0.069(5) 0.037(4) 0.058(5) -0.025(4) 0.017(4) -0.001(4)
C82 0.047(4) 0.028(3) 0.032(3) -0.011(3) 0.000(3) 0.000(3)
C83 0.015(2) 0.016(2) 0.025(3) -0.004(2) -0.002(2) 0.0022(17)
C84 0.024(3) 0.023(3) 0.032(3) 0.004(2) 0.000(2) -0.006(2)
C85 0.037(3) 0.023(3) 0.031(3) 0.003(2) 0.008(3) -0.006(2)
C86 0.034(3) 0.021(3) 0.026(3) -0.002(2) -0.006(2) 0.013(2)
C87 0.025(3) 0.030(3) 0.037(4) -0.004(3) -0.007(3) 0.008(3)
C88 0.026(3) 0.016(2) 0.027(3) -0.003(2) 0.002(2) 0.000(2)
C89 0.017(3) 0.018(3) 0.032(3) 0.002(2) -0.005(2) 0.000(2)
C90 0.034(3) 0.020(3) 0.048(4) 0.001(3) 0.009(3) 0.001(2)
C91 0.042(4) 0.024(3) 0.064(5) 0.004(3) 0.018(3) -0.007(3)
C92 0.037(4) 0.023(3) 0.064(5) 0.005(3) -0.015(3) -0.008(3)
C93 0.038(3) 0.018(3) 0.063(5) -0.017(3) -0.012(3) 0.006(2)
C94 0.027(3) 0.031(3) 0.041(4) -0.010(3) 0.000(2) -0.002(2)
C95 0.027(3) 0.025(3) 0.020(3) 0.003(2) 0.009(2) 0.005(2)
C96 0.047(4) 0.017(3) 0.021(3) 0.000(2) 0.001(2) 0.001(2)
C97 0.075(5) 0.015(3) 0.024(3) 0.001(2) 0.011(3) 0.004(3)
C98 0.069(5) 0.033(3) 0.034(4) 0.013(3) 0.024(3) 0.029(3)
C99 0.039(4) 0.046(4) 0.040(4) 0.023(3) 0.020(3) 0.021(3)
C100 0.027(3) 0.036(3) 0.034(3) 0.012(3) 0.011(2) 0.010(3)
C101 0.017(3) 0.019(2) 0.018(3) 0.006(2) -0.003(2) 0.000(2)
C102 0.042(3) 0.027(3) 0.024(3) -0.003(2) 0.001(2) -0.011(3)
C103 0.045(4) 0.030(3) 0.020(3) -0.004(2) 0.005(3) -0.007(3)
C104 0.030(3) 0.033(3) 0.025(3) 0.008(2) 0.009(3) -0.003(3)
C105 0.032(3) 0.031(3) 0.038(3) -0.002(3) 0.011(3) -0.011(2)
C106 0.033(3) 0.029(3) 0.025(3) -0.008(2) 0.004(2) -0.010(2)
C107 0.019(3) 0.019(2) 0.023(3) 0.001(2) 0.004(2) -0.001(2)
C108 0.036(3) 0.026(3) 0.019(3) 0.004(2) 0.001(2) 0.007(2)
C109 0.043(4) 0.021(3) 0.025(4) 0.002(2) 0.007(3) 0.011(3)
C110 0.039(3) 0.033(3) 0.019(3) 0.001(2) 0.008(2) 0.002(3)
C111 0.033(3) 0.032(3) 0.016(3) 0.004(2) -0.002(2) 0.001(2)
C112 0.027(3) 0.024(3) 0.020(3) 0.005(2) 0.001(2) 0.002(2)

loop_
_atom_type_symbol
_atom_type_description
_atom_type_scat_dispersion_real
_atom_type_scat_dispersion_imag
_atom_type_scat_source
C C 0.0033 0.0016 'International Tables Vol C Tables 4.2.6.8 and 6.1.1.4'
H H 0.0000 0.0000 'International Tables Vol C Tables 4.2.6.8 and 6.1.1.4'
B B 0.0013 0.0007 'International Tables Vol C Tables 4.2.6.8 and 6.1.1.4'
Hf Hf -0.5830 6.1852 'International Tables Vol C Tables 4.2.6.8 and 6.1.1.4'
P P 0.1023 0.0942 'International Tables Vol C Tables 4.2.6.8 and 6.1.1.4'
N N 0.0061 0.0033 'International Tables Vol C Tables 4.2.6.8 and 6.1.1.4'

loop_
_geom_angle_atom_site_label_1
_geom_angle_atom_site_label_2
_geom_angle_atom_site_label_3
_geom_angle
P4 N2 P3 150.5(4)
P1 N1 P2 152.4(4)
C3 Hf1 C1 76.38(19)
C3 Hf1 B6 93.8(2)
C1 Hf1 B6 42.1(2)
C3 Hf1 C14 108.37(19)
C1 Hf1 C14 60.15(19)
B6 Hf1 C14 89.1(2)
C3 Hf1 C15 88.98(19)
C1 Hf1 C15 79.3(2)
B6 Hf1 C15 117.8(2)
C14 Hf1 C15 33.3(2)
C3 Hf1 B5 74.2(2)
C1 Hf1 B5 73.7(2)
B6 Hf1 B5 42.3(2)
C14 Hf1 B5 130.6(2)
C15 Hf1 B5 150.8(2)
C3 Hf1 C18 140.68(19)
C1 Hf1 C18 82.9(2)
B6 Hf1 C18 92.6(2)
C14 Hf1 C18 33.02(19)
C15 Hf1 C18 54.19(19)
B5 Hf1 C18 130.9(2)
C3 Hf1 B4 39.05(19)
C1 Hf1 B4 87.3(2)
B6 Hf1 B4 77.2(2)
C14 Hf1 B4 141.66(19)
C15 Hf1 B4 128.00(19)
B5 Hf1 B4 41.0(2)
C18 Hf1 B4 169.28(19)
C3 Hf1 C16 104.47(18)
C1 Hf1 C16 110.3(2)
B6 Hf1 C16 142.05(19)
C14 Hf1 C16 53.78(18)
C15 Hf1 C16 32.26(19)
B5 Hf1 C16 175.57(19)
C18 Hf1 C16 52.64(18)
B4 Hf1 C16 135.97(19)
C3 Hf1 C17 135.21(17)
C1 Hf1 C17 112.30(18)
B6 Hf1 C17 122.73(18)
C14 Hf1 C17 53.58(17)
C15 Hf1 C17 52.82(17)
B5 Hf1 C17 150.34(18)
C18 Hf1 C17 31.96(16)
B4 Hf1 C17 158.75(18)
C16 Hf1 C17 30.74(17)
C3 Hf1 B2 38.78(18)
C1 Hf1 B2 37.87(18)
B6 Hf1 B2 66.7(2)
C14 Hf1 B2 80.38(19)
C15 Hf1 B2 79.0(2)
B5 Hf1 B2 72.9(2)
C18 Hf1 B2 111.9(2)
B4 Hf1 B2 61.3(2)
C16 Hf1 B2 108.8(2)
C17 Hf1 B2 130.41(18)
C23 Hf2 C21 76.17(19)
C23 Hf2 C34 108.12(19)
C21 Hf2 C34 60.23(19)
C23 Hf2 B26 91.8(2)
C21 Hf2 B26 40.9(2)
C34 Hf2 B26 89.4(2)
C23 Hf2 C35 89.8(2)
C21 Hf2 C35 79.3(2)
C34 Hf2 C35 32.46(19)
B26 Hf2 C35 117.2(2)
C23 Hf2 C38 140.6(2)
C21 Hf2 C38 82.23(19)
C34 Hf2 C38 32.96(18)
B26 Hf2 C38 93.0(2)
C35 Hf2 C38 53.7(2)
C23 Hf2 B25 73.1(2)
C21 Hf2 B25 73.1(2)
C34 Hf2 B25 130.5(2)
B26 Hf2 B25 41.9(2)
C35 Hf2 B25 150.2(2)
C38 Hf2 B25 130.75(19)
C23 Hf2 C36 104.69(19)
C21 Hf2 C36 109.83(19)
C34 Hf2 C36 53.13(19)
B26 Hf2 C36 142.0(2)
C35 Hf2 C36 31.62(19)
C38 Hf2 C36 52.97(19)
B25 Hf2 C36 176.0(2)
C23 Hf2 B24 38.52(19)
C21 Hf2 B24 87.1(2)
C34 Hf2 B24 141.2(2)
B26 Hf2 B24 76.1(2)
C35 Hf2 B24 128.3(2)
C38 Hf2 B24 168.5(2)
B25 Hf2 B24 40.7(2)
C36 Hf2 B24 135.9(2)
C23 Hf2 C37 136.27(18)
C21 Hf2 C37 112.7(2)
C34 Hf2 C37 54.21(19)
B26 Hf2 C37 123.7(2)
C35 Hf2 C37 53.2(2)
C38 Hf2 C37 32.72(18)
B25 Hf2 C37 150.3(2)
C36 Hf2 C37 31.60(18)
B24 Hf2 C37 158.7(2)
C23 Hf2 B22 38.72(19)
C21 Hf2 B22 37.82(19)
C34 Hf2 B22 79.89(19)
B26 Hf2 B22 65.1(2)
C35 Hf2 B22 79.0(2)
C38 Hf2 B22 111.1(2)
B25 Hf2 B22 72.4(2)
C36 Hf2 B22 108.1(2)
B24 Hf2 B22 61.3(2)
C37 Hf2 B22 130.9(2)
N1 P1 C41 112.7(3)
N1 P1 C53 116.2(3)
C41 P1 C53 105.5(2)
N1 P1 C47 108.2(3)
C41 P1 C47 106.6(2)
C53 P1 C47 107.2(2)
N1 P2 C71 108.2(3)
N1 P2 C59 111.4(2)
C71 P2 C59 109.0(2)
N1 P2 C65 114.5(3)
C71 P2 C65 106.9(2)
C59 P2 C65 106.6(2)
N2 P3 C83 109.0(3)
N2 P3 C77 113.6(3)
C83 P3 C77 109.6(3)
N2 P3 C89 111.6(3)
C83 P3 C89 105.9(2)
C77 P3 C89 106.9(3)
N2 P4 C107 113.2(3)
N2 P4 C101 108.4(3)
C107 P4 C101 107.8(2)
N2 P4 C95 111.0(3)
C107 P4 C95 109.7(3)
C101 P4 C95 106.4(2)
B7 C1 C11 123.1(5)
B7 C1 B2 82.8(4)
C11 C1 B2 120.1(4)
B7 C1 B6 69.7(4)
C11 C1 B6 124.5(4)
B2 C1 B6 114.8(4)
B7 C1 Hf1 132.0(4)
C11 C1 Hf1 102.9(4)
B2 C1 Hf1 85.7(3)
B6 C1 Hf1 73.5(3)
B4 C3 B9 65.5(3)
B4 C3 B2 107.6(4)
B9 C3 B2 66.8(4)
B4 C3 Hf1 81.1(3)
B9 C3 Hf1 126.0(4)
B2 C3 Hf1 86.3(3)
C12 C11 C14 112.0(5)
C12 C11 C13 108.6(5)
C14 C11 C13 111.6(5)
C12 C11 C1 111.8(5)
C14 C11 C1 99.9(4)
C13 C11 C1 112.7(4)
C15 C14 C18 107.7(5)
C15 C14 C11 124.2(5)
C18 C14 C11 124.1(5)
C15 C14 Hf1 75.1(3)
C18 C14 Hf1 76.7(3)
C11 C14 Hf1 96.5(3)
C16 C15 C14 107.4(5)
C16 C15 Hf1 77.7(3)
C14 C15 Hf1 71.6(3)
C17 C16 C15 108.8(5)
C17 C16 Hf1 75.5(3)
C15 C16 Hf1 70.0(3)
C16 C17 C18 108.6(5)
C16 C17 Hf1 73.8(3)
C18 C17 Hf1 70.8(3)
C14 C18 C17 107.4(5)
C14 C18 Hf1 70.3(3)
C17 C18 Hf1 77.2(3)
C31 C21 B27 122.1(5)
C31 C21 B26 126.1(5)
B27 C21 B26 69.1(4)
C31 C21 B22 119.6(5)
B27 C21 B22 81.6(4)
B26 C21 B22 114.1(4)
C31 C21 Hf2 103.2(3)
B27 C21 Hf2 133.1(4)
B26 C21 Hf2 75.1(3)
B22 C21 Hf2 86.6(3)
B24 C23 B29 67.0(4)
B24 C23 B22 108.9(4)
B29 C23 B22 66.9(4)
B24 C23 Hf2 81.9(3)
B29 C23 Hf2 127.9(4)
B22 C23 Hf2 86.9(3)
C32 C31 C33 108.0(5)
C32 C31 C34 112.9(5)
C33 C31 C34 110.4(5)
C32 C31 C21 111.8(5)
C33 C31 C21 114.5(5)
C34 C31 C21 99.2(4)
C35 C34 C38 107.9(5)
C35 C34 C31 126.1(5)
C38 C34 C31 121.7(5)
C35 C34 Hf2 75.2(3)
C38 C34 Hf2 75.6(3)
C31 C34 Hf2 96.7(3)
C34 C35 C36 109.4(6)
C34 C35 Hf2 72.4(3)
C36 C35 Hf2 78.3(3)
C35 C36 C37 109.1(5)
C35 C36 Hf2 70.1(3)
C37 C36 Hf2 74.8(3)
C36 C37 C38 105.4(5)
C36 C37 Hf2 73.6(3)
C38 C37 Hf2 69.8(3)
C34 C38 C37 108.1(5)
C34 C38 Hf2 71.4(3)
C37 C38 Hf2 77.4(3)
C42 C41 C46 119.1(5)
C42 C41 P1 118.9(4)
C46 C41 P1 121.9(4)
C41 C42 C43 119.7(5)
C44 C43 C42 120.2(5)
C45 C44 C43 121.2(5)
C44 C45 C46 119.3(5)
C45 C46 C41 120.5(5)
C52 C47 C48 120.4(5)
C52 C47 P1 119.7(4)
C48 C47 P1 119.8(4)
C49 C48 C47 119.1(5)
C50 C49 C48 120.5(5)
C49 C50 C51 120.0(5)
C52 C51 C50 120.0(5)
C51 C52 C47 119.9(5)
C54 C53 C58 118.5(5)
C54 C53 P1 120.0(4)
C58 C53 P1 121.4(4)
C53 C54 C55 120.6(6)
C56 C55 C54 120.5(6)
C57 C56 C55 119.9(6)
C56 C57 C58 120.0(6)
C57 C58 C53 120.5(6)
C64 C59 C60 117.9(5)
C64 C59 P2 118.6(4)
C60 C59 P2 123.4(4)
C61 C60 C59 120.4(5)
C62 C61 C60 120.9(5)
C61 C62 C63 119.9(5)
C64 C63 C62 119.3(6)
C63 C64 C59 121.5(6)
C66 C65 C70 119.7(5)
C66 C65 P2 120.3(4)
C70 C65 P2 120.0(4)
C67 C66 C65 120.0(6)
C68 C67 C66 120.8(6)
C67 C68 C69 119.9(6)
C70 C69 C68 120.1(6)
C69 C70 C65 119.6(6)
C72 C71 C76 118.5(5)
C72 C71 P2 120.3(4)
C76 C71 P2 121.1(4)
C73 C72 C71 120.5(5)
C74 C73 C72 120.9(5)
C73 C74 C75 119.5(5)
C74 C75 C76 120.1(5)
C75 C76 C71 120.4(5)
C1 B2 C3 110.8(4)
C1 B2 B9 129.2(5)
C3 B2 B9 55.7(3)
C1 B2 B8 94.4(4)
C3 B2 B8 104.5(4)
B9 B2 B8 53.7(3)
C1 B2 B7 46.2(3)
C3 B2 B7 129.6(4)
B9 B2 B7 100.8(4)
B8 B2 B7 50.9(3)
C1 B2 Hf1 56.4(3)
C3 B2 Hf1 54.9(2)
B9 B2 Hf1 97.3(3)
B8 B2 Hf1 113.3(3)
B7 B2 Hf1 91.7(3)
C3 B4 B10 111.8(4)
C3 B4 B5 115.2(4)
B10 B4 B5 61.8(4)
C3 B4 B9 58.5(3)
B10 B4 B9 59.1(4)
B5 B4 B9 106.5(4)
C3 B4 Hf1 59.8(2)
B10 B4 Hf1 117.3(4)
B5 B4 Hf1 68.4(3)
B9 B4 Hf1 105.7(3)
B4 B5 B6 121.3(5)
B4 B5 B10 58.9(4)
B6 B5 B10 110.7(4)
B4 B5 B11 109.3(4)
B6 B5 B11 60.9(4)
B10 B5 B11 57.9(3)
B4 B5 Hf1 70.7(3)
B6 B5 Hf1 65.9(3)
B10 B5 Hf1 117.0(4)
B11 B5 Hf1 115.4(4)
C1 B6 B5 111.8(4)
C1 B6 B11 100.7(4)
B5 B6 B11 60.7(3)
C1 B6 B7 51.8(3)
B5 B6 B7 105.6(4)
B11 B6 B7 56.7(3)
C1 B6 Hf1 64.4(3)
B5 B6 Hf1 71.7(3)
B11 B6 Hf1 119.8(4)
B7 B6 Hf1 109.8(3)
C1 B7 B11 110.0(5)
C1 B7 B8 108.1(5)
B11 B7 B8 60.7(4)
C1 B7 B6 58.5(4)
B11 B7 B6 60.8(4)
B8 B7 B6 106.2(4)
C1 B7 B2 51.0(3)
B11 B7 B2 99.5(4)
B8 B7 B2 60.6(3)
B6 B7 B2 90.0(4)
B9 B8 B10 59.6(4)
B9 B8 B7 121.8(5)
B10 B8 B7 110.8(4)
B9 B8 B11 110.3(4)
B10 B8 B11 59.3(4)
B7 B8 B11 58.7(4)
B9 B8 B2 59.0(3)
B10 B8 B2 100.0(4)
B7 B8 B2 68.5(3)
B11 B8 B2 103.6(4)
C3 B9 B8 118.5(4)
C3 B9 B10 110.3(4)
B8 B9 B10 61.0(4)
C3 B9 B4 56.0(3)
B8 B9 B4 108.3(4)
B10 B9 B4 59.8(3)
C3 B9 B2 57.5(3)
B8 B9 B2 67.3(4)
B10 B9 B2 106.7(4)
B4 B9 B2 95.1(4)
B9 B10 B11 111.3(5)
B9 B10 B4 61.1(4)
B11 B10 B4 112.6(5)
B9 B10 B8 59.5(4)
B11 B10 B8 60.6(4)
B4 B10 B8 108.0(4)
B9 B10 B5 106.1(4)
B11 B10 B5 61.3(4)
B4 B10 B5 59.3(3)
B8 B10 B5 104.5(4)
B7 B11 B10 113.1(5)
B7 B11 B8 60.6(4)
B10 B11 B8 60.0(3)
B7 B11 B5 108.5(5)
B10 B11 B5 60.8(4)
B8 B11 B5 103.7(4)
B7 B11 B6 62.5(4)
B10 B11 B6 111.1(4)
B8 B11 B6 107.5(4)
B5 B11 B6 58.4(3)
C21 B22 C23 109.3(5)
C21 B22 B29 129.2(5)
C23 B22 B29 54.9(3)
C21 B22 B28 95.1(4)
C23 B22 B28 103.3(4)
B29 B22 B28 53.7(3)
C21 B22 B27 46.6(3)
C23 B22 B27 128.8(4)
B29 B22 B27 101.6(4)
B28 B22 B27 51.6(3)
C21 B22 Hf2 55.6(3)
C23 B22 Hf2 54.4(3)
B29 B22 Hf2 97.3(3)
B28 B22 Hf2 113.3(3)
B27 B22 Hf2 91.8(3)
C23 B24 B25 114.3(5)
C23 B24 B30 110.5(5)
B25 B24 B30 61.5(4)
C23 B24 B29 57.6(3)
B25 B24 B29 106.4(5)
B30 B24 B29 59.2(4)
C23 B24 Hf2 59.5(3)
B25 B24 Hf2 68.3(3)
B30 B24 Hf2 116.7(4)
B29 B24 Hf2 105.2(4)
B24 B25 B26 121.2(5)
B24 B25 B31 108.6(5)
B26 B25 B31 60.0(4)
B24 B25 B30 59.5(3)
B26 B25 B30 108.7(5)
B31 B25 B30 56.4(4)
B24 B25 Hf2 71.0(3)
B26 B25 Hf2 66.5(3)
B31 B25 Hf2 115.2(4)
B30 B25 Hf2 117.3(4)
C21 B26 B25 113.1(4)
C21 B26 B31 102.6(4)
B25 B26 B31 60.9(4)
C21 B26 B27 53.0(3)
B25 B26 B27 107.6(5)
B31 B26 B27 57.8(4)
C21 B26 Hf2 64.0(3)
B25 B26 Hf2 71.6(3)
B31 B26 Hf2 120.0(4)
B27 B26 Hf2 110.7(3)
C21 B27 B31 108.7(5)
C21 B27 B28 107.3(4)
B31 B27 B28 60.1(4)
C21 B27 B26 57.9(4)
B31 B27 B26 60.3(4)
B28 B27 B26 105.1(5)
C21 B27 B22 51.8(3)
B31 B27 B22 98.5(4)
B28 B27 B22 59.4(3)
B26 B27 B22 90.2(4)
B29 B28 B30 61.1(4)
B29 B28 B31 110.9(5)
B30 B28 B31 58.2(4)
B29 B28 B27 123.6(5)
B30 B28 B27 111.0(5)
B31 B28 B27 59.0(4)
B29 B28 B22 60.3(4)
B30 B28 B22 102.0(4)
B31 B28 B22 104.3(4)
B27 B28 B22 69.0(4)
C23 B29 B28 117.2(5)
C23 B29 B30 109.1(4)
B28 B29 B30 60.3(4)
C23 B29 B24 55.5(3)
B28 B29 B24 107.5(5)
B30 B29 B24 59.7(4)
C23 B29 B22 58.2(3)
B28 B29 B22 66.0(4)
B30 B29 B22 105.5(4)
B24 B29 B22 95.5(4)
B31 B30 B28 61.2(4)
B31 B30 B29 111.3(5)
B28 B30 B29 58.6(4)
B31 B30 B24 112.7(5)
B28 B30 B24 107.4(4)
B29 B30 B24 61.2(3)
B31 B30 B25 61.7(4)
B28 B30 B25 104.7(5)
B29 B30 B25 106.1(4)
B24 B30 B25 59.0(3)
B30 B31 B27 114.8(5)
B30 B31 B28 60.6(4)
B27 B31 B28 61.0(4)
B30 B31 B26 112.6(5)
B27 B31 B26 61.9(4)
B28 B31 B26 107.0(4)
B30 B31 B25 61.9(4)
B27 B31 B25 109.4(4)
B28 B31 B25 104.5(5)
B26 B31 B25 59.1(4)
C82 C77 C78 119.6(6)
C82 C77 P3 122.9(5)
C78 C77 P3 117.5(5)
C79 C78 C77 120.3(6)
C80 C79 C78 118.9(7)
C81 C80 C79 121.4(7)
C80 C81 C82 120.6(7)
C77 C82 C81 119.3(7)
C84 C83 C88 118.0(5)
C84 C83 P3 121.5(4)
C88 C83 P3 120.3(4)
C85 C84 C83 120.5(5)
C86 C85 C84 120.3(5)
C85 C86 C87 120.0(5)
C88 C87 C86 120.3(6)
C87 C88 C83 120.8(5)
C90 C89 C94 119.0(5)
C90 C89 P3 123.5(4)
C94 C89 P3 117.5(4)
C91 C90 C89 119.5(6)
C92 C91 C90 121.2(6)
C91 C92 C93 120.2(6)
C94 C93 C92 119.0(6)
C93 C94 C89 121.1(6)
C96 C95 C100 119.9(5)
C96 C95 P4 119.7(4)
C100 C95 P4 120.4(4)
C97 C96 C95 119.8(6)
C98 C97 C96 119.6(6)
C97 C98 C99 120.6(6)
C100 C99 C98 120.5(6)
C99 C100 C95 119.4(6)
C102 C101 C106 118.2(5)
C102 C101 P4 118.3(4)
C106 C101 P4 123.5(4)
C103 C102 C101 120.7(5)
C104 C103 C102 120.3(5)
C103 C104 C105 119.9(5)
C104 C105 C106 120.5(5)
C105 C106 C101 120.4(5)
C108 C107 C112 118.2(5)
C108 C107 P4 119.3(4)
C112 C107 P4 122.5(4)
C109 C108 C107 120.5(5)
C110 C109 C108 121.4(6)
C109 C110 C111 119.1(6)
C110 C111 C112 120.3(5)
C111 C112 C107 120.5(5)

loop_
_geom_bond_atom_site_label_1
_geom_bond_atom_site_label_2
_geom_bond_distance
N2 P4 1.568(5)
N2 P3 1.570(4)
N1 P1 1.565(4)
N1 P2 1.578(4)
Hf1 C3 2.229(5)
Hf1 C1 2.270(6)
Hf1 B6 2.413(6)
Hf1 C14 2.443(5)
Hf1 C15 2.488(5)
Hf1 B5 2.510(6)
Hf1 C18 2.526(5)
Hf1 B4 2.548(6)
Hf1 C16 2.587(5)
Hf1 C17 2.609(5)
Hf1 B2 2.719(7)
Hf2 C23 2.239(5)
Hf2 C21 2.271(6)
Hf2 C34 2.433(5)
Hf2 B26 2.441(6)
Hf2 C35 2.468(6)
Hf2 C38 2.487(5)
Hf2 B25 2.526(7)
Hf2 C36 2.570(5)
Hf2 B24 2.572(7)
Hf2 C37 2.586(6)
Hf2 B22 2.749(7)
P1 C41 1.792(5)
P1 C53 1.795(5)
P1 C47 1.802(5)
P2 C71 1.790(5)
P2 C59 1.802(5)
P2 C65 1.805(5)
P3 C83 1.778(6)
P3 C77 1.803(6)
P3 C89 1.813(5)
P4 C107 1.792(6)
P4 C101 1.792(5)
P4 C95 1.804(5)
C1 B7 1.555(9)
C1 C11 1.559(7)
C1 B2 1.674(8)
C1 B6 1.687(8)
C3 B4 1.625(8)
C3 B9 1.670(8)
C3 B2 1.706(8)
C11 C12 1.531(7)
C11 C14 1.533(8)
C11 C13 1.537(8)
C14 C15 1.414(8)
C14 C18 1.414(8)
C15 C16 1.413(8)
C16 C17 1.377(8)
C17 C18 1.416(7)
C21 C31 1.557(8)
C21 B27 1.560(8)
C21 B26 1.653(9)
C21 B22 1.688(8)
C23 B24 1.617(8)
C23 B29 1.657(8)
C23 B22 1.722(9)
C31 C32 1.526(8)
C31 C33 1.536(8)
C31 C34 1.548(8)
C34 C35 1.370(8)
C34 C38 1.397(8)
C35 C36 1.376(8)
C36 C37 1.404(8)
C37 C38 1.432(8)
C41 C42 1.389(7)
C41 C46 1.399(7)
C42 C43 1.395(8)
C43 C44 1.374(8)
C44 C45 1.365(8)
C45 C46 1.398(7)
C47 C52 1.391(7)
C47 C48 1.396(7)
C48 C49 1.385(7)
C49 C50 1.383(8)
C50 C51 1.395(8)
C51 C52 1.375(8)
C53 C54 1.361(8)
C53 C58 1.398(7)
C54 C55 1.381(8)
C55 C56 1.372(9)
C56 C57 1.356(9)
C57 C58 1.384(8)
C59 C64 1.387(8)
C59 C60 1.388(7)
C60 C61 1.385(7)
C61 C62 1.352(8)
C62 C63 1.390(9)
C63 C64 1.376(8)
C65 C66 1.389(8)
C65 C70 1.392(7)
C66 C67 1.376(8)
C67 C68 1.349(9)
C68 C69 1.407(10)
C69 C70 1.371(9)
C71 C72 1.391(7)
C71 C76 1.395(7)
C72 C73 1.380(8)
C73 C74 1.370(8)
C74 C75 1.385(8)
C75 C76 1.387(7)
B2 B9 1.858(9)
B2 B8 2.001(9)
B2 B7 2.138(9)
B4 B10 1.762(9)
B4 B5 1.770(9)
B4 B9 1.783(8)
B5 B6 1.780(9)
B5 B10 1.814(9)
B5 B11 1.822(9)
B6 B11 1.827(9)
B6 B7 1.856(9)
B7 B11 1.748(10)
B7 B8 1.783(9)
B8 B9 1.747(9)
B8 B10 1.773(9)
B8 B11 1.784(9)
B9 B10 1.749(9)
B10 B11 1.760(9)
B22 B29 1.862(9)
B22 B28 1.959(9)
B22 B27 2.125(9)
B24 B25 1.772(9)
B24 B30 1.781(9)
B24 B29 1.807(9)
B25 B26 1.778(10)
B25 B31 1.812(9)
B25 B30 1.816(9)
B26 B31 1.794(9)
B26 B27 1.823(9)
B27 B31 1.749(9)
B27 B28 1.784(9)
B28 B29 1.728(9)
B28 B30 1.759(10)
B28 B31 1.768(9)
B29 B30 1.771(9)
B30 B31 1.715(10)
C77 C82 1.371(8)
C77 C78 1.397(8)
C78 C79 1.383(9)
C79 C80 1.379(11)
C80 C81 1.341(11)
C81 C82 1.400(9)
C83 C84 1.394(7)
C83 C88 1.412(7)
C84 C85 1.387(8)
C85 C86 1.376(8)
C86 C87 1.383(9)
C87 C88 1.369(8)
C89 C90 1.382(8)
C89 C94 1.397(8)
C90 C91 1.378(8)
C91 C92 1.364(9)
C92 C93 1.388(9)
C93 C94 1.370(8)
C95 C96 1.403(8)
C95 C100 1.406(8)
C96 C97 1.392(7)
C97 C98 1.387(9)
C98 C99 1.390(10)
C99 C100 1.378(8)
C101 C102 1.388(7)
C101 C106 1.390(7)
C102 C103 1.382(8)
C103 C104 1.365(8)
C104 C105 1.371(8)
C105 C106 1.380(8)
C107 C108 1.397(7)
C107 C112 1.400(8)
C108 C109 1.387(8)
C109 C110 1.370(9)
C110 C111 1.393(8)
C111 C112 1.397(8)
